data_1515976
loop_
_publ_author_name
'Kumar, Chebolu Naga Sesha Sai Pavan'
'Chein, Rong-Jie'

_publ_section_title
;
 Synthesis of labdane diterpenes galanal a and B from (+)-sclareolide.
;
_journal_issue 11
_journal_name_full 'Organic letters'
_journal_page_first 2990
_journal_page_last 2992
_journal_paper_doi 10.1021/ol501121v
_journal_volume 16
_journal_year 2014
_chemical_absolute_configuration unk
_chemical_formula_moiety 'C21 H32 O4'
_chemical_formula_sum 'C21 H32 O4'
_chemical_formula_weight 348.47
_chemical_name_systematic
;
 ?
;
_space_group_IT_number 4
_symmetry_cell_setting monoclinic
_symmetry_space_group_name_Hall 'P 2yb'
_symmetry_space_group_name_H-M 'P 1 21 1'
_atom_sites_solution_hydrogens geom
_atom_sites_solution_primary direct
_atom_sites_solution_secondary difmap
_cell_angle_alpha 90
_cell_angle_beta 102.108(2)
_cell_angle_gamma 90
_cell_formula_units_Z 2
_cell_length_a 6.0539(2)
_cell_length_b 11.5542(4)
_cell_length_c 13.5149(5)
_cell_measurement_reflns_used 5139
_cell_measurement_temperature 100.00(10)
_cell_measurement_theta_max 29.81
_cell_measurement_theta_min 2.34
_cell_volume 924.31(6)
_computing_cell_refinement 'Bruker APEX2'
_computing_data_collection 'Bruker APEX2'
_computing_data_reduction 'Bruker SAINT'
_computing_molecular_graphics 'Ortep-3 for Windows (Farrugia, 1997)'
_computing_publication_material 'WinGX publication routines (Farrugia, 1999)'
_computing_structure_refinement 'SHELXL-97 (Sheldrick, 1997)'
_computing_structure_solution 'SHELXS-97 (Sheldrick, 1997)'
_diffrn_ambient_temperature 100.00(10)
_diffrn_measured_fraction_theta_full 1
_diffrn_measured_fraction_theta_max 1
_diffrn_measurement_device_type 'CCD area detector'
_diffrn_measurement_method 'phi and omega scans'
_diffrn_radiation_monochromator graphite
_diffrn_radiation_type MoK\a
_diffrn_radiation_wavelength 0.71073
_diffrn_reflns_av_R_equivalents 0.0634
_diffrn_reflns_av_unetI/netI 0.0576
_diffrn_reflns_limit_h_max 5
_diffrn_reflns_limit_h_min -7
_diffrn_reflns_limit_k_max 14
_diffrn_reflns_limit_k_min -14
_diffrn_reflns_limit_l_max 17
_diffrn_reflns_limit_l_min -17
_diffrn_reflns_number 14983
_diffrn_reflns_theta_full 25
_diffrn_reflns_theta_max 27.09
_diffrn_reflns_theta_min 1.54
_exptl_absorpt_coefficient_mu 0.085
_exptl_absorpt_correction_T_max 0.9949
_exptl_absorpt_correction_T_min 0.9685
_exptl_absorpt_correction_type multi-scan
_exptl_absorpt_process_details 'Bruker SADABS, 1996'
_exptl_crystal_colour colourless
_exptl_crystal_density_diffrn 1.252
_exptl_crystal_density_meas ?
_exptl_crystal_density_method 'not measured'
_exptl_crystal_description thin
_exptl_crystal_F_000 380
_exptl_crystal_size_max 0.38
_exptl_crystal_size_mid 0.34
_exptl_crystal_size_min 0.06
_refine_diff_density_max 0.207
_refine_diff_density_min -0.192
_refine_diff_density_rms 0.042
_refine_ls_abs_structure_details 'Flack H D (1983), Acta Cryst. A39, 876-881'
_refine_ls_abs_structure_Flack -0.6(10)
_refine_ls_extinction_coef 0.014(2)
_refine_ls_extinction_expression Fc^*^=kFc[1+0.001xFc^2^\l^3^/sin(2\q)]^-1/4^
_refine_ls_extinction_method SHELXL
_refine_ls_goodness_of_fit_ref 1.013
_refine_ls_hydrogen_treatment mixed
_refine_ls_matrix_type full
_refine_ls_number_parameters 235
_refine_ls_number_reflns 4068
_refine_ls_number_restraints 2
_refine_ls_restrained_S_all 1.013
_refine_ls_R_factor_all 0.0597
_refine_ls_R_factor_gt 0.0406
_refine_ls_shift/su_max 0
_refine_ls_shift/su_mean 0
_refine_ls_structure_factor_coef Fsqd
_refine_ls_weighting_details 'calc w=1/[\s^2^(Fo^2^)+(0.0387P)^2^+0.0597P] where P=(Fo^2^+2Fc^2^)/3'
_refine_ls_weighting_scheme calc
_refine_ls_wR_factor_gt 0.0801
_refine_ls_wR_factor_ref 0.0875
_reflns_number_gt 3317
_reflns_number_total 4068
_reflns_threshold_expression >2sigma(I)
_cod_data_source_file ol501121v_si_002.cif
_cod_data_source_block i14185
_cod_depositor_comments
;
The following automatic conversions were performed:

'_symmetry_cell_setting' value 'Monoclinic' changed to 'monoclinic'
according to
/usr/data/users/saulius/crontab/automatic-downloads/rss-feeds/ACS/lib/dictionaries/cif_core.dic
dictionary named 'cif_core.dic' version 2.4.2 from 2011-04-26.

Automatic conversion script
Id: cif_fix_values 2281 2013-09-26 08:29:07Z andrius 

 Adding full bibliography for 1515976.cif.

The following automatic conversions were performed:

'_exptl_crystal_density_meas' value 'not measured' was changed to '?'
- the value is perceived as not measured.

Automatic conversion script
Id: cif_fix_values 3008 2015-01-20 13:52:24Z robertas 
;
_cod_original_sg_symbol_H-M P2(1)
_cod_database_code 1515976

loop_
_symmetry_equiv_pos_as_xyz
'x, y, z'
'-x, y+1/2, -z'

loop_
_atom_site_label
_atom_site_type_symbol
_atom_site_fract_x
_atom_site_fract_y
_atom_site_fract_z
_atom_site_U_iso_or_equiv
_atom_site_adp_type
_atom_site_occupancy
_atom_site_symmetry_multiplicity
_atom_site_calc_flag
_atom_site_refinement_flags
O1 O 0.7736(2) 0.42437(11) 0.81709(10) 0.0176(3) Uani 1 1 d .
O2 O 0.2469(2) 0.38713(12) 0.83699(12) 0.0254(4) Uani 1 1 d D
O3 O 1.1658(2) 0.67267(12) 1.09279(11) 0.0262(3) Uani 1 1 d .
O4 O 1.1212(2) 0.48117(13) 1.09243(12) 0.0335(4) Uani 1 1 d .
C1 C 0.6424(3) 0.48185(16) 0.85345(15) 0.0157(4) Uani 1 1 d .
C2 C 0.4466(3) 0.54711(16) 0.78561(15) 0.0150(4) Uani 1 1 d .
C3 C 0.4355(3) 0.50854(17) 0.67624(15) 0.0177(4) Uani 1 1 d .
H3A H 0.5875 0.5161 0.6606 0.021 Uiso 1 1 calc R
H3B H 0.3924 0.4258 0.6696 0.021 Uiso 1 1 calc R
C4 C 0.2684(3) 0.57830(18) 0.59993(15) 0.0187(4) Uani 1 1 d .
H4A H 0.1143 0.5669 0.6122 0.022 Uiso 1 1 calc R
H4B H 0.2697 0.5505 0.5308 0.022 Uiso 1 1 calc R
C5 C 0.3276(3) 0.70693(17) 0.60777(14) 0.0159(4) Uani 1 1 d .
H5 H 0.4908 0.7097 0.6042 0.019 Uiso 1 1 calc R
C6 C 0.2065(3) 0.77991(18) 0.51541(16) 0.0201(4) Uani 1 1 d .
C7 C 0.2961(3) 0.90460(18) 0.52995(16) 0.0221(5) Uani 1 1 d .
H7A H 0.4551 0.9057 0.5223 0.026 Uiso 1 1 calc R
H7B H 0.2074 0.9539 0.476 0.026 Uiso 1 1 calc R
C8 C 0.2842(3) 0.95579(17) 0.63193(16) 0.0227(5) Uani 1 1 d .
H8A H 0.124 0.9632 0.6368 0.027 Uiso 1 1 calc R
H8B H 0.3512 1.0343 0.6374 0.027 Uiso 1 1 calc R
C9 C 0.4087(3) 0.88171(17) 0.71943(15) 0.0195(4) Uani 1 1 d .
H9A H 0.3914 0.9172 0.784 0.023 Uiso 1 1 calc R
H9B H 0.5718 0.8811 0.7184 0.023 Uiso 1 1 calc R
C10 C 0.3220(3) 0.75541(17) 0.71524(15) 0.0153(4) Uani 1 1 d .
C11 C 0.4932(3) 0.68151(16) 0.79395(14) 0.0143(4) Uani 1 1 d .
H11 H 0.6427 0.6922 0.7748 0.017 Uiso 1 1 calc R
C12 C 0.5263(3) 0.72811(17) 0.90310(15) 0.0180(4) Uani 1 1 d .
H12A H 0.5021 0.8129 0.9004 0.022 Uiso 1 1 calc R
H12B H 0.4098 0.6935 0.9356 0.022 Uiso 1 1 calc R
C13 C 0.7554(3) 0.70335(17) 0.96791(15) 0.0178(4) Uani 1 1 d .
H13 H 0.8563 0.7663 0.987 0.021 Uiso 1 1 calc R
C14 C 0.8240(3) 0.59753(17) 0.99990(14) 0.0174(4) Uani 1 1 d .
C15 C 0.6779(3) 0.49187(17) 0.96774(14) 0.0184(4) Uani 1 1 d .
H15A H 0.5308 0.5004 0.988 0.022 Uiso 1 1 calc R
H15B H 0.7536 0.4216 1.0005 0.022 Uiso 1 1 calc R
C16 C 1.0498(3) 0.57527(18) 1.06612(15) 0.0187(4) Uani 1 1 d .
C17 C 0.2293(3) 0.50868(17) 0.81868(16) 0.0194(4) Uani 1 1 d .
H17A H 0.2138 0.5502 0.8809 0.023 Uiso 1 1 calc R
H17B H 0.0953 0.526 0.7648 0.023 Uiso 1 1 calc R
C18 C 0.2693(3) 0.7334(2) 0.41859(16) 0.0264(5) Uani 1 1 d .
H18A H 0.2177 0.7879 0.363 0.04 Uiso 1 1 calc R
H18B H 0.1967 0.6582 0.4014 0.04 Uiso 1 1 calc R
H18C H 0.4336 0.7246 0.4295 0.04 Uiso 1 1 calc R
C19 C -0.0531(3) 0.7781(2) 0.49845(17) 0.0244(5) Uani 1 1 d .
H19A H -0.1183 0.8135 0.4329 0.037 Uiso 1 1 calc R
H19B H -0.1009 0.8217 0.5525 0.037 Uiso 1 1 calc R
H19C H -0.1055 0.6979 0.4991 0.037 Uiso 1 1 calc R
C20 C 0.0853(3) 0.75623(18) 0.74109(16) 0.0203(4) Uani 1 1 d .
H20A H 0.1007 0.7513 0.8146 0.03 Uiso 1 1 calc R
H20B H -0.0019 0.6898 0.7089 0.03 Uiso 1 1 calc R
H20C H 0.0068 0.828 0.7162 0.03 Uiso 1 1 calc R
C21 C 1.3812(3) 0.65845(19) 1.16230(16) 0.0240(5) Uani 1 1 d .
H21A H 1.4568 0.7337 1.1745 0.036 Uiso 1 1 calc R
H21B H 1.476 0.6051 1.133 0.036 Uiso 1 1 calc R
H21C H 1.3567 0.6269 1.2265 0.036 Uiso 1 1 calc R
H2 H 0.113(3) 0.365(2) 0.844(2) 0.046(8) Uiso 1 1 d D

loop_
_atom_site_aniso_label
_atom_site_aniso_U_11
_atom_site_aniso_U_22
_atom_site_aniso_U_33
_atom_site_aniso_U_23
_atom_site_aniso_U_13
_atom_site_aniso_U_12
O1 0.0153(6) 0.0120(7) 0.0261(8) -0.0022(6) 0.0055(5) -0.0009(5)
O2 0.0158(7) 0.0158(8) 0.0457(10) 0.0092(7) 0.0087(6) 0.0004(6)
O3 0.0224(7) 0.0161(8) 0.0347(9) 0.0016(7) -0.0062(6) -0.0008(6)
O4 0.0311(8) 0.0167(8) 0.0454(10) 0.0007(7) -0.0087(7) 0.0019(7)
C1 0.0129(8) 0.0083(9) 0.0270(11) 0.0004(8) 0.0064(7) -0.0038(7)
C2 0.0138(9) 0.0123(10) 0.0194(10) 0.0009(8) 0.0043(8) 0.0003(7)
C3 0.0165(9) 0.0123(10) 0.0234(11) -0.0031(8) 0.0018(8) -0.0009(8)
C4 0.0163(9) 0.0180(10) 0.0209(10) -0.0032(9) 0.0018(8) -0.0007(8)
C5 0.0117(9) 0.0185(10) 0.0181(10) 0.0004(8) 0.0045(7) -0.0008(7)
C6 0.0175(9) 0.0206(11) 0.0221(11) 0.0046(9) 0.0041(8) 0.0023(8)
C7 0.0178(9) 0.0210(11) 0.0265(12) 0.0091(9) 0.0024(8) -0.0003(8)
C8 0.0243(10) 0.0121(10) 0.0298(12) 0.0036(9) 0.0017(8) 0.0010(8)
C9 0.0200(10) 0.0132(10) 0.0239(11) 0.0021(8) 0.0016(8) 0.0000(8)
C10 0.0130(8) 0.0132(10) 0.0197(10) 0.0007(8) 0.0034(7) 0.0004(8)
C11 0.0140(8) 0.0131(10) 0.0168(10) -0.0004(8) 0.0058(7) 0.0007(8)
C12 0.0229(10) 0.0129(10) 0.0194(10) -0.0007(8) 0.0070(8) 0.0040(8)
C13 0.0219(10) 0.0147(10) 0.0174(10) -0.0033(8) 0.0056(8) -0.0011(8)
C14 0.0185(10) 0.0195(11) 0.0156(10) -0.0008(8) 0.0067(7) 0.0008(8)
C15 0.0191(9) 0.0154(10) 0.0213(10) 0.0024(8) 0.0057(8) -0.0008(8)
C16 0.0230(10) 0.0156(10) 0.0186(10) -0.0014(8) 0.0069(8) -0.0007(8)
C17 0.0144(9) 0.0155(11) 0.0299(12) 0.0049(9) 0.0081(8) 0.0006(8)
C18 0.0268(11) 0.0303(13) 0.0214(11) 0.0042(10) 0.0033(9) 0.0017(9)
C19 0.0193(10) 0.0210(11) 0.0304(12) 0.0040(9) -0.0003(8) 0.0003(8)
C20 0.0172(9) 0.0184(11) 0.0261(11) 0.0030(9) 0.0061(8) 0.0031(8)
C21 0.0209(10) 0.0200(11) 0.0272(12) -0.0027(9) -0.0038(8) 0.0013(9)

loop_
_atom_type_symbol
_atom_type_description
_atom_type_scat_dispersion_real
_atom_type_scat_dispersion_imag
_atom_type_scat_source
O O 0.0106 0.006 'International Tables Vol C Tables 4.2.6.8 and 6.1.1.4'
C C 0.0033 0.0016 'International Tables Vol C Tables 4.2.6.8 and 6.1.1.4'
H H 0 0 'International Tables Vol C Tables 4.2.6.8 and 6.1.1.4'

loop_
_geom_angle_atom_site_label_1
_geom_angle_atom_site_label_2
_geom_angle_atom_site_label_3
_geom_angle
C17 O2 H2 105.9(19)
C16 O3 C21 115.51(16)
O1 C1 C15 119.20(16)
O1 C1 C2 121.01(17)
C15 C1 C2 119.77(16)
C3 C2 C1 107.76(14)
C3 C2 C17 109.21(16)
C1 C2 C17 106.53(15)
C3 C2 C11 109.03(16)
C1 C2 C11 109.64(15)
C17 C2 C11 114.45(15)
C4 C3 C2 112.92(16)
C4 C3 H3A 109
C2 C3 H3A 109
C4 C3 H3B 109
C2 C3 H3B 109
H3A C3 H3B 107.8
C3 C4 C5 110.90(16)
C3 C4 H4A 109.5
C5 C4 H4A 109.5
C3 C4 H4B 109.5
C5 C4 H4B 109.5
H4A C4 H4B 108
C4 C5 C6 114.04(16)
C4 C5 C10 111.26(16)
C6 C5 C10 116.91(16)
C4 C5 H5 104.3
C6 C5 H5 104.3
C10 C5 H5 104.3
C18 C6 C7 107.05(17)
C18 C6 C19 107.23(17)
C7 C6 C19 110.69(17)
C18 C6 C5 109.57(16)
C7 C6 C5 108.11(16)
C19 C6 C5 113.97(16)
C8 C7 C6 113.54(17)
C8 C7 H7A 108.9
C6 C7 H7A 108.9
C8 C7 H7B 108.9
C6 C7 H7B 108.9
H7A C7 H7B 107.7
C7 C8 C9 112.10(16)
C7 C8 H8A 109.2
C9 C8 H8A 109.2
C7 C8 H8B 109.2
C9 C8 H8B 109.2
H8A C8 H8B 107.9
C8 C9 C10 113.09(16)
C8 C9 H9A 109
C10 C9 H9A 109
C8 C9 H9B 109
C10 C9 H9B 109
H9A C9 H9B 107.8
C20 C10 C9 108.04(16)
C20 C10 C5 114.47(15)
C9 C10 C5 107.36(15)
C20 C10 C11 111.20(15)
C9 C10 C11 108.46(15)
C5 C10 C11 107.11(14)
C12 C11 C10 113.08(15)
C12 C11 C2 113.38(15)
C10 C11 C2 113.77(15)
C12 C11 H11 105.2
C10 C11 H11 105.2
C2 C11 H11 105.2
C13 C12 C11 114.15(15)
C13 C12 H12A 108.7
C11 C12 H12A 108.7
C13 C12 H12B 108.7
C11 C12 H12B 108.7
H12A C12 H12B 107.6
C14 C13 C12 123.32(18)
C14 C13 H13 118.3
C12 C13 H13 118.3
C13 C14 C16 122.45(18)
C13 C14 C15 121.47(17)
C16 C14 C15 116.05(17)
C14 C15 C1 107.61(15)
C14 C15 H15A 110.2
C1 C15 H15A 110.2
C14 C15 H15B 110.2
C1 C15 H15B 110.2
H15A C15 H15B 108.5
O4 C16 O3 123.29(18)
O4 C16 C14 124.33(19)
O3 C16 C14 112.39(17)
O2 C17 C2 107.29(15)
O2 C17 H17A 110.3
C2 C17 H17A 110.3
O2 C17 H17B 110.3
C2 C17 H17B 110.3
H17A C17 H17B 108.5
C6 C18 H18A 109.5
C6 C18 H18B 109.5
H18A C18 H18B 109.5
C6 C18 H18C 109.5
H18A C18 H18C 109.5
H18B C18 H18C 109.5
C6 C19 H19A 109.5
C6 C19 H19B 109.5
H19A C19 H19B 109.5
C6 C19 H19C 109.5
H19A C19 H19C 109.5
H19B C19 H19C 109.5
C10 C20 H20A 109.5
C10 C20 H20B 109.5
H20A C20 H20B 109.5
C10 C20 H20C 109.5
H20A C20 H20C 109.5
H20B C20 H20C 109.5
O3 C21 H21A 109.5
O3 C21 H21B 109.5
H21A C21 H21B 109.5
O3 C21 H21C 109.5
H21A C21 H21C 109.5
H21B C21 H21C 109.5

loop_
_geom_bond_atom_site_label_1
_geom_bond_atom_site_label_2
_geom_bond_distance
O1 C1 1.215(2)
O2 C17 1.426(2)
O2 H2 0.872(17)
O3 C16 1.336(2)
O3 C21 1.448(2)
O4 C16 1.196(3)
C1 C15 1.519(3)
C1 C2 1.536(3)
C2 C3 1.532(3)
C2 C17 1.540(3)
C2 C11 1.578(3)
C3 C4 1.516(3)
C3 H3A 0.99
C3 H3B 0.99
C4 C5 1.527(3)
C4 H4A 0.99
C4 H4B 0.99
C5 C6 1.557(3)
C5 C10 1.564(3)
C5 H5 1
C6 C18 1.534(3)
C6 C7 1.537(3)
C6 C19 1.540(3)
C7 C8 1.515(3)
C7 H7A 0.99
C7 H7B 0.99
C8 C9 1.525(3)
C8 H8A 0.99
C8 H8B 0.99
C9 C10 1.548(3)
C9 H9A 0.99
C9 H9B 0.99
C10 C20 1.545(3)
C10 C11 1.573(3)
C11 C12 1.543(3)
C11 H11 1
C12 C13 1.504(3)
C12 H12A 0.99
C12 H12B 0.99
C13 C14 1.334(3)
C13 H13 0.95
C14 C16 1.491(3)
C14 C15 1.516(3)
C15 H15A 0.99
C15 H15B 0.99
C17 H17A 0.99
C17 H17B 0.99
C18 H18A 0.98
C18 H18B 0.98
C18 H18C 0.98
C19 H19A 0.98
C19 H19B 0.98
C19 H19C 0.98
C20 H20A 0.98
C20 H20B 0.98
C20 H20C 0.98
C21 H21A 0.98
C21 H21B 0.98
C21 H21C 0.98

loop_
_geom_torsion_atom_site_label_1
_geom_torsion_atom_site_label_2
_geom_torsion_atom_site_label_3
_geom_torsion_atom_site_label_4
_geom_torsion
O1 C1 C2 C3 8.9(2)
C15 C1 C2 C3 -172.95(16)
O1 C1 C2 C17 126.03(18)
C15 C1 C2 C17 -55.9(2)
O1 C1 C2 C11 -109.61(19)
C15 C1 C2 C11 68.5(2)
C1 C2 C3 C4 -172.48(15)
C17 C2 C3 C4 72.2(2)
C11 C2 C3 C4 -53.5(2)
C2 C3 C4 C5 58.4(2)
C3 C4 C5 C6 164.70(16)
C3 C4 C5 C10 -60.46(19)
C4 C5 C6 C18 -59.3(2)
C10 C5 C6 C18 168.55(16)
C4 C5 C6 C7 -175.60(16)
C10 C5 C6 C7 52.2(2)
C4 C5 C6 C19 60.9(2)
C10 C5 C6 C19 -71.3(2)
C18 C6 C7 C8 -169.84(16)
C19 C6 C7 C8 73.6(2)
C5 C6 C7 C8 -51.9(2)
C6 C7 C8 C9 56.1(2)
C7 C8 C9 C10 -56.7(2)
C8 C9 C10 C20 -71.3(2)
C8 C9 C10 C5 52.6(2)
C8 C9 C10 C11 168.07(15)
C4 C5 C10 C20 -66.1(2)
C6 C5 C10 C20 67.3(2)
C4 C5 C10 C9 173.99(15)
C6 C5 C10 C9 -52.57(19)
C4 C5 C10 C11 57.67(18)
C6 C5 C10 C11 -168.89(15)
C20 C10 C11 C12 -60.7(2)
C9 C10 C11 C12 57.96(19)
C5 C10 C11 C12 173.54(15)
C20 C10 C11 C2 70.5(2)
C9 C10 C11 C2 -170.80(15)
C5 C10 C11 C2 -55.22(19)
C3 C2 C11 C12 -175.47(14)
C1 C2 C11 C12 -57.71(19)
C17 C2 C11 C12 61.9(2)
C3 C2 C11 C10 53.44(19)
C1 C2 C11 C10 171.20(14)
C17 C2 C11 C10 -69.2(2)
C10 C11 C12 C13 -150.87(16)
C2 C11 C12 C13 77.70(19)
C11 C12 C13 C14 -69.6(2)
C12 C13 C14 C16 -178.52(17)
C12 C13 C14 C15 3.5(3)
C13 C14 C15 C1 61.7(2)
C16 C14 C15 C1 -116.41(17)
O1 C1 C15 C14 91.2(2)
C2 C1 C15 C14 -86.97(19)
C21 O3 C16 O4 -4.0(3)
C21 O3 C16 C14 176.31(16)
C13 C14 C16 O4 -176.4(2)
C15 C14 C16 O4 1.7(3)
C13 C14 C16 O3 3.3(3)
C15 C14 C16 O3 -178.67(16)
C3 C2 C17 O2 75.21(19)
C1 C2 C17 O2 -40.9(2)
C11 C2 C17 O2 -162.26(16)
